data_4322579
loop_
_publ_author_name
'Shaun E. Landau'
'Robert H. Morris'
'Alan J. Lough'

_publ_section_title
;
 Acidic Dicationic Iron(II) Dihydrogen Complexes and Compounds Related by
 H2 Substitution
;
_journal_name_full 'Inorganic Chemistry'
_journal_page_first 6060
_journal_page_last 6068
_journal_paper_doi 10.1021/ic990876a
_journal_volume 38
_journal_year 1999
_chemical_formula_sum 'C10 H26 B2 F8 P2'
_chemical_formula_weight 381.87
_chemical_name_systematic
; 
 ? 
;
_space_group_IT_number 14
_symmetry_cell_setting monoclinic
_symmetry_space_group_name_Hall '-P 2yn'
_symmetry_space_group_name_H-M 'P 1 21/n 1'
_atom_sites_solution_hydrogens geom
_atom_sites_solution_primary direct
_atom_sites_solution_secondary difmap
_audit_creation_method SHELXL-97
_cell_angle_alpha 90.00
_cell_angle_beta 100.432(3)
_cell_angle_gamma 90.00
_cell_formula_units_Z 2
_cell_length_a 6.5997(3)
_cell_length_b 16.4115(9)
_cell_length_c 8.2463(3)
_cell_measurement_temperature 100.0(1)
_cell_volume 878.40(7)
_computing_cell_refinement 'Denzo-SMN (Otwinowski & Minor, 1997)'
_computing_data_collection 'KappaCCD server software (Nonius, 1997)'
_computing_data_reduction 'Denzo-SMN (Otwinowski & Minor, 1997)'
_computing_molecular_graphics 'Bruker SHELXTL V5.1'
_computing_publication_material 'Bruker SHELXTL V5.1'
_computing_structure_refinement 'SHELXL-97 (Sheldrick, 1997)'
_computing_structure_solution 'SHELXS-97 (Sheldrick, 1990)'
_diffrn_ambient_temperature 100.0(1)
_diffrn_measured_fraction_theta_full 0.992
_diffrn_measured_fraction_theta_max 0.992
_diffrn_measurement_device_type 'Nonius Kappa-CCD'
_diffrn_measurement_method '\f scans and \w scans with \k offsets'
_diffrn_radiation_monochromator graphite
_diffrn_radiation_source 'fine-focus sealed tube'
_diffrn_radiation_type MoK\a
_diffrn_radiation_wavelength 0.71073
_diffrn_reflns_av_R_equivalents 0.051
_diffrn_reflns_av_sigmaI/netI 0.0531
_diffrn_reflns_limit_h_max 8
_diffrn_reflns_limit_h_min 0
_diffrn_reflns_limit_k_max 21
_diffrn_reflns_limit_k_min 0
_diffrn_reflns_limit_l_max 10
_diffrn_reflns_limit_l_min -10
_diffrn_reflns_number 6601
_diffrn_reflns_theta_full 27.50
_diffrn_reflns_theta_max 27.50
_diffrn_reflns_theta_min 4.36
_exptl_absorpt_coefficient_mu 0.313
_exptl_absorpt_correction_T_max 0.9693
_exptl_absorpt_correction_T_min 0.9258
_exptl_absorpt_correction_type multi-scan
_exptl_absorpt_process_details 'Denzo-SMN (Otwinowski & Minor, 1997)'
_exptl_crystal_density_diffrn 1.444
_exptl_crystal_density_method 'not measured'
_exptl_crystal_F_000 396
_exptl_crystal_size_max 0.25
_exptl_crystal_size_mid 0.20
_exptl_crystal_size_min 0.10
_refine_diff_density_max 0.312
_refine_diff_density_min -0.355
_refine_diff_density_rms 0.054
_refine_ls_extinction_method none
_refine_ls_goodness_of_fit_ref 1.060
_refine_ls_hydrogen_treatment mixed
_refine_ls_matrix_type full
_refine_ls_number_parameters 104
_refine_ls_number_reflns 2007
_refine_ls_number_restraints 0
_refine_ls_restrained_S_all 1.060
_refine_ls_R_factor_all 0.0525
_refine_ls_R_factor_gt 0.0354
_refine_ls_shift/su_max 0.000
_refine_ls_shift/su_mean 0.000
_refine_ls_structure_factor_coef Fsqd
_refine_ls_weighting_details 'calc w=1/[\s^2^(Fo^2^)+(0.0491P)^2^+0.0332P] where P=(Fo^2^+2Fc^2^)/3'
_refine_ls_weighting_scheme calc
_refine_ls_wR_factor_gt 0.0911
_refine_ls_wR_factor_ref 0.0964
_reflns_number_gt 1565
_reflns_number_total 2007
_reflns_threshold_expression >2sigma(I)
_cod_data_source_file ic990876a_4.cif
_cod_data_source_block k9949_[H2(depe)][BF4]2
_cod_database_code 4322579

loop_
_symmetry_equiv_pos_as_xyz
'x, y, z'
'-x+1/2, y+1/2, -z+1/2'
'-x, -y, -z'
'x-1/2, -y-1/2, z-1/2'

loop_
_atom_site_label
_atom_site_type_symbol
_atom_site_fract_x
_atom_site_fract_y
_atom_site_fract_z
_atom_site_U_iso_or_equiv
_atom_site_adp_type
_atom_site_occupancy
_atom_site_symmetry_multiplicity
_atom_site_calc_flag
_atom_site_refinement_flags
_atom_site_disorder_assembly
_atom_site_disorder_group
P1 P 0.18836(6) 0.41024(2) 0.66053(5) 0.02027(14) Uani 1 1 d . . .
H1P H 0.364(2) 0.4466(10) 0.661(2) 0.022(4) Uiso 1 1 d . . .
C1 C 0.0015(2) 0.45321(9) 0.49744(19) 0.0235(4) Uani 1 1 d . . .
H1A H 0.0329 0.4353 0.3900 0.028 Uiso 1 1 calc R . .
H1B H -0.1368 0.4323 0.5061 0.028 Uiso 1 1 calc R . .
C2 C 0.1139(3) 0.42742(11) 0.8563(2) 0.0311(4) Uani 1 1 d . . .
H2A H 0.2305 0.4133 0.9453 0.037 Uiso 1 1 calc R . .
H2B H 0.0827 0.4860 0.8669 0.037 Uiso 1 1 calc R . .
C3 C -0.0735(3) 0.37736(12) 0.8774(3) 0.0426(5) Uani 1 1 d . . .
H3A H -0.1087 0.3887 0.9856 0.064 Uiso 1 1 calc R . .
H3B H -0.0424 0.3193 0.8694 0.064 Uiso 1 1 calc R . .
H3C H -0.1902 0.3918 0.7908 0.064 Uiso 1 1 calc R . .
C4 C 0.2154(2) 0.30357(10) 0.62671(19) 0.0231(4) Uani 1 1 d . . .
H4A H 0.0822 0.2761 0.6284 0.028 Uiso 1 1 calc R . .
H4B H 0.2512 0.2950 0.5165 0.028 Uiso 1 1 calc R . .
C5 C 0.3821(3) 0.26551(11) 0.7580(2) 0.0340(4) Uani 1 1 d . . .
H5A H 0.3930 0.2072 0.7356 0.051 Uiso 1 1 calc R . .
H5B H 0.3455 0.2729 0.8671 0.051 Uiso 1 1 calc R . .
H5C H 0.5145 0.2920 0.7555 0.051 Uiso 1 1 calc R . .
F1 F 0.65939(19) 0.54052(7) 0.71534(19) 0.0591(4) Uani 1 1 d . . .
F2 F 0.44691(17) 0.63201(8) 0.56655(13) 0.0528(4) Uani 1 1 d . . .
F3 F 0.66143(16) 0.67187(6) 0.79780(13) 0.0394(3) Uani 1 1 d . . .
F4 F 0.38681(16) 0.59003(6) 0.81475(13) 0.0348(3) Uani 1 1 d . . .
B1 B 0.5380(3) 0.60875(12) 0.7245(2) 0.0260(4) Uani 1 1 d . . .

loop_
_atom_site_aniso_label
_atom_site_aniso_U_11
_atom_site_aniso_U_22
_atom_site_aniso_U_33
_atom_site_aniso_U_23
_atom_site_aniso_U_13
_atom_site_aniso_U_12
P1 0.0198(2) 0.0201(2) 0.0203(2) 0.00058(16) 0.00216(15) -0.00103(15)
C1 0.0223(8) 0.0245(9) 0.0223(7) 0.0005(6) 0.0001(6) -0.0008(6)
C2 0.0471(11) 0.0250(9) 0.0218(8) -0.0005(7) 0.0081(8) -0.0008(8)
C3 0.0602(13) 0.0308(10) 0.0456(11) -0.0018(9) 0.0327(10) -0.0038(9)
C4 0.0239(8) 0.0212(8) 0.0244(8) -0.0001(7) 0.0045(7) -0.0013(6)
C5 0.0312(9) 0.0263(9) 0.0408(10) 0.0038(8) -0.0036(8) 0.0032(7)
F1 0.0455(7) 0.0374(7) 0.1023(11) -0.0156(7) 0.0345(7) 0.0039(5)
F2 0.0398(7) 0.0895(11) 0.0267(6) 0.0106(6) -0.0006(5) -0.0252(6)
F3 0.0398(6) 0.0342(6) 0.0409(6) -0.0029(5) -0.0017(5) -0.0112(5)
F4 0.0356(6) 0.0371(6) 0.0359(6) 0.0052(5) 0.0179(5) -0.0003(4)
B1 0.0252(9) 0.0270(10) 0.0259(9) -0.0019(8) 0.0045(7) -0.0030(7)

loop_
_atom_type_symbol
_atom_type_description
_atom_type_scat_dispersion_real
_atom_type_scat_dispersion_imag
_atom_type_scat_source
C C 0.0033 0.0016 'International Tables Vol C Tables 4.2.6.8 and 6.1.1.4'
H H 0.0000 0.0000 'International Tables Vol C Tables 4.2.6.8 and 6.1.1.4'
B B 0.0013 0.0007 'International Tables Vol C Tables 4.2.6.8 and 6.1.1.4'
F F 0.0171 0.0103 'International Tables Vol C Tables 4.2.6.8 and 6.1.1.4'
P P 0.1023 0.0942 'International Tables Vol C Tables 4.2.6.8 and 6.1.1.4'

loop_
_geom_angle_atom_site_label_1
_geom_angle_atom_site_label_2
_geom_angle_atom_site_label_3
_geom_angle
_geom_angle_site_symmetry_1
_geom_angle_site_symmetry_3
_geom_angle_publ_flag
C4 P1 C2 110.24(8) . . ?
C4 P1 C1 110.01(7) . . ?
C2 P1 C1 110.46(8) . . ?
C1 C1 P1 112.49(14) 3_566 . ?
C3 C2 P1 112.30(13) . . ?
C5 C4 P1 111.64(11) . . ?
F4 B1 F2 109.55(14) . . ?
F4 B1 F1 109.27(15) . . ?
F2 B1 F1 109.16(16) . . ?
F4 B1 F3 110.79(15) . . ?
F2 B1 F3 108.94(15) . . ?
F1 B1 F3 109.10(15) . . ?

loop_
_geom_bond_atom_site_label_1
_geom_bond_atom_site_label_2
_geom_bond_distance
_geom_bond_site_symmetry_2
_geom_bond_publ_flag
P1 C4 1.7867(16) . ?
P1 C2 1.7926(17) . ?
P1 C1 1.7960(15) . ?
C1 C1 1.537(3) 3_566 ?
C2 C3 1.521(3) . ?
C4 C5 1.530(2) . ?
F1 B1 1.387(2) . ?
F2 B1 1.385(2) . ?
F3 B1 1.387(2) . ?
F4 B1 1.383(2) . ?
